data_4087267
loop_
_publ_author_name
'Crossley, Daniel L.'
'Goh, Rosanne'
'Cid, Jessica'
'Vitorica-Yrezabal, Inigo'
'Turner, Michael L.'
'Ingleson, Michael J.'

_publ_section_title
;
 Borylated Arylamine--Benzothiadiazole Donor--Acceptor Materials as
 Low-LUMO, Low-Band-Gap Chromophores
;
_journal_name_full Organometallics
_journal_paper_doi 10.1021/acs.organomet.7b00188
_journal_year 2017
_chemical_formula_moiety 'C54 H39 B N4 S, 0.25(C6 H14)'
_chemical_formula_sum 'C55.88 H43.38 B N4 S'
_chemical_formula_weight 813.69
_space_group_crystal_system triclinic
_space_group_IT_number 2
_space_group_name_Hall '-P 1'
_space_group_name_H-M_alt 'P -1'
_symmetry_space_group_name_Hall '-P 1'
_symmetry_space_group_name_H-M 'P -1'
_atom_sites_solution_hydrogens geom
_atom_sites_solution_primary direct
_audit_creation_date 2017-01-18
_audit_creation_method
;
Olex2 1.2
(compiled 2017.01.04 svn.r3372 for OlexSys, GUI svn.r5292)
;
_cell_angle_alpha 107.025(4)
_cell_angle_beta 97.494(4)
_cell_angle_gamma 93.238(4)
_cell_formula_units_Z 4
_cell_length_a 10.9377(5)
_cell_length_b 19.7172(8)
_cell_length_c 20.4051(11)
_cell_measurement_reflns_used 12637
_cell_measurement_temperature 100(2)
_cell_measurement_theta_max 30.8930
_cell_measurement_theta_min 1.8210
_cell_volume 4150.9(4)
_computing_cell_refinement
;
CrysAlisPro, Agilent Technologies,
Version 1.171.37.35 (release 13-08-2014 CrysAlis171 .NET)
(compiled Aug 13 2014,18:06:01)
;
_computing_data_collection
;
CrysAlisPro, Agilent Technologies,
Version 1.171.37.35 (release 13-08-2014 CrysAlis171 .NET)
(compiled Aug 13 2014,18:06:01)
;
_computing_data_reduction
;
CrysAlisPro, Agilent Technologies,
Version 1.171.37.35 (release 13-08-2014 CrysAlis171 .NET)
(compiled Aug 13 2014,18:06:01)
;
_computing_molecular_graphics 'Olex2 (Dolomanov et al., 2009)'
_computing_publication_material 'Olex2 (Dolomanov et al., 2009)'
_computing_structure_refinement 'ShelXL (Sheldrick, 2015)'
_computing_structure_solution 'XS (Sheldrick, 2008)'
_diffrn_ambient_temperature 100
_diffrn_detector 'CCD plate'
_diffrn_measured_fraction_theta_full 0.978
_diffrn_measured_fraction_theta_max 0.978
_diffrn_measurement_details
;
#__ type_ start__ end____ width___ exp.time_
  1 omega  -60.00  115.00   1.0000    1.0000
omega____ theta____ kappa____ phi______ frames
    -       30.0000    0.0000    0.0000 175

#__ type_ start__ end____ width___ exp.time_
  2 omega  -60.00   60.00   1.0000    1.0000
omega____ theta____ kappa____ phi______ frames
    -       30.0000  -50.0000    0.0000 120

#__ type_ start__ end____ width___ exp.time_
  3 omega  -60.00   60.00   1.0000    1.0000
omega____ theta____ kappa____ phi______ frames
    -       30.0000  -50.0000  120.0000 120

#__ type_ start__ end____ width___ exp.time_
  4 omega  -60.00   60.00   1.0000    1.0000
omega____ theta____ kappa____ phi______ frames
    -       30.0000  -50.0000  240.0000 120
;
_diffrn_measurement_device 'abstract diffractometer'
_diffrn_measurement_device_type 'dtrek-CrysAlisPro-abstract goniometer imported rigaku-d*trek images'
_diffrn_measurement_method '\w scans'
_diffrn_orient_matrix_UB_11 0.0128381000
_diffrn_orient_matrix_UB_12 -0.0347908000
_diffrn_orient_matrix_UB_13 -0.0129690000
_diffrn_orient_matrix_UB_21 -0.0577302000
_diffrn_orient_matrix_UB_22 -0.0117575000
_diffrn_orient_matrix_UB_23 0.0047648000
_diffrn_orient_matrix_UB_31 -0.0240562000
_diffrn_orient_matrix_UB_32 -0.0000832000
_diffrn_orient_matrix_UB_33 -0.0329553000
_diffrn_radiation_monochromator synchrotron
_diffrn_radiation_probe x-ray
_diffrn_radiation_type synchrotron
_diffrn_radiation_wavelength 0.6889
_diffrn_reflns_av_R_equivalents 0.0569
_diffrn_reflns_av_unetI/netI 0.0773
_diffrn_reflns_Laue_measured_fraction_full 0.978
_diffrn_reflns_Laue_measured_fraction_max 0.978
_diffrn_reflns_limit_h_max 13
_diffrn_reflns_limit_h_min -13
_diffrn_reflns_limit_k_max 23
_diffrn_reflns_limit_k_min -23
_diffrn_reflns_limit_l_max 21
_diffrn_reflns_limit_l_min -24
_diffrn_reflns_number 34898
_diffrn_reflns_point_group_measured_fraction_full 0.978
_diffrn_reflns_point_group_measured_fraction_max 0.978
_diffrn_reflns_theta_full 24.415
_diffrn_reflns_theta_max 24.519
_diffrn_reflns_theta_min 1.829
_diffrn_source synchrotron
_exptl_absorpt_coefficient_mu 0.113
_exptl_absorpt_correction_T_max 1.00000
_exptl_absorpt_correction_T_min 0.90846
_exptl_absorpt_correction_type multi-scan
_exptl_absorpt_process_details
;
CrysAlisPro, Agilent Technologies,
Version 1.171.37.35 (release 13-08-2014 CrysAlis171 .NET)
(compiled Aug 13 2014,18:06:01)
Empirical absorption correction using spherical harmonics,
 implemented in SCALE3 ABSPACK scaling algorithm.
;
_exptl_crystal_colour 'clear bluish blue'
_exptl_crystal_colour_lustre clear
_exptl_crystal_colour_modifier bluish
_exptl_crystal_colour_primary blue
_exptl_crystal_density_diffrn 1.302
_exptl_crystal_description needle
_exptl_crystal_F_000 1710
_exptl_crystal_size_max 0.12
_exptl_crystal_size_mid 0.03
_exptl_crystal_size_min 0.03
_refine_diff_density_max 0.788
_refine_diff_density_min -0.545
_refine_diff_density_rms 0.055
_refine_ls_extinction_method none
_refine_ls_goodness_of_fit_ref 1.035
_refine_ls_hydrogen_treatment constr
_refine_ls_matrix_type full
_refine_ls_number_parameters 1118
_refine_ls_number_reflns 14866
_refine_ls_number_restraints 45
_refine_ls_restrained_S_all 6.634
_refine_ls_R_factor_all 0.1007
_refine_ls_R_factor_gt 0.0578
_refine_ls_shift/su_max 0.001
_refine_ls_shift/su_mean 0.000
_refine_ls_structure_factor_coef Fsqd
_refine_ls_weighting_details 'w=1/[\s^2^(Fo^2^)+(0.0656P)^2^+1.0204P] where P=(Fo^2^+2Fc^2^)/3'
_refine_ls_weighting_scheme calc
_refine_ls_wR_factor_gt 0.1320
_refine_ls_wR_factor_ref 0.1512
_reflns_Friedel_coverage 0.000
_reflns_number_gt 9707
_reflns_number_total 14866
_reflns_threshold_expression 'I > 2\s(I)'
_cod_data_source_file om7b00188_si_002.cif
_cod_data_source_block dlc302
_cod_database_code 4087267
_shelxl_version_number 2014/6
_shelx_space_group_comment
;
The symmetry employed for this shelxl refinement is uniquely defined
by the following loop, which should always be used as a source of
symmetry information in preference to the above space-group names.
They are only intended as comments.
;
_reflns_odcompleteness_completeness 83.97
_reflns_odcompleteness_iscentric 1
_reflns_odcompleteness_theta 31.80
_olex2_refinement_description
;
1. Fixed Uiso
 At 1.2 times of:
  All C(H) groups, All C(H,H) groups
 At 1.5 times of:
  All C(H,H,H) groups
2. Restrained distances
 C0AA-C2AA
 2.4 with sigma of 0.02
 C4AA-C1AA
 2.4 with sigma of 0.02
 C2AA-C3AA
 2.4 with sigma of 0.02
 C9AA-C7AA = C8AA-C7AA = C8AA-C8AA
 1.54 with sigma of 0.002
 C8AA-C9AA
 2.4 with sigma of 0.02
 C7AA-C8AA
 2.4 with sigma of 0.02
 C8AA-C7AA
 2.4 with sigma of 0.02
 C9AA-C8AA
 2.4 with sigma of 0.02
 C8AA_$1-C8AA
 1.54 with sigma of 0.002
 C6AA-C0AA = C4AA-C0AA = C4AA-C2AA = C2AA-C1AA = C3AA-C1AA
 1.54 with sigma of 0.002
 C4AA-C6AA
 2.4 with sigma of 0.02
3. Uiso/Uaniso restraints and constraints
C8AA \\sim C9AA \\sim C7AA: within 2A with sigma of 0.002 and sigma for
terminal atoms of 0.004
C2AA \\sim C1AA \\sim C3AA \\sim C4AA \\sim C0AA \\sim C6AA: within 2A with
sigma of 0.002 and sigma for terminal atoms of 0.004
4. Others
 Sof(C9AA)=Sof(H9AA)=Sof(H9AB)=Sof(H9AC)=Sof(C7AA)=Sof(H7AA)=Sof(H7AB)=
 Sof(C8AA)=Sof(H8AA)=Sof(H8AB)=1-FVAR(1)
 Sof(C2AA)=Sof(H2AA)=Sof(H2AB)=Sof(C1AA)=Sof(H1AA)=Sof(H1AB)=Sof(C3AA)=
 Sof(H3AA)=Sof(H3AB)=Sof(H3AC)=Sof(C4AA)=Sof(H4AA)=Sof(H4AB)=Sof(C0AA)=
 Sof(H0AA)=Sof(H0AB)=Sof(C6AA)=Sof(H6AA)=Sof(H6AB)=Sof(H6AC)=0.5*FVAR(2)
5.a Secondary CH2 refined with riding coordinates:
 C2AA(H2AA,H2AB), C1AA(H1AA,H1AB), C4AA(H4AA,H4AB), C0AA(H0AA,H0AB), C7AA(H7AA,
 H7AB), C8AA(H8AA,H8AB)
5.b Me refined with riding coordinates:
 C3AA(H3AA,H3AB,H3AC), C9AA(H9AA,H9AB,H9AC), C6AA(H6AA,H6AB,H6AC)
5.c Aromatic/amide H refined with riding coordinates:
 C4(H4), C9(H9), C39(H39), C48(H48), C24(H24), C38(H38), C29(H29), C5(H5),
 C42(H42), C52(H52), C26(H26), C54(H54), C30(H30), C28(H28), C53(H53), C32(H32),
  C49(H49), C51(H51), C36(H36), C23(H23), C43(H43), C27(H27), C35(H35),
 C12(H12), C46(H46), C18(H18), C50(H50), C20(H20), C13(H13), C33(H33), C19(H19),
  C16(H16), C44(H44), C34(H34), C21(H21), C22(H22), C15(H15), C14(H14),
 C45(H45), C63(H63), C92(H92), C86(H86), C93(H93), C59(H59), C58(H58), C78(H78),
  C77(H77), C90(H90), C87(H87), C107(H107), C88(H88), C108(H108), C104(H104),
 C102(H102), C72(H72), C80(H80), C96(H96), C89(H89), C106(H106), C105(H105),
 C66(H66), C84(H84), C70(H70), C103(H103), C100(H100), C99(H99), C67(H67),
 C83(H83), C69(H69), C82(H82), C68(H68), C73(H73), C97(H97), C81(H81), C98(H98),
  C76(H76), C74(H74), C75(H75)
;
_olex2_submission_special_instructions 'No special instructions were received'

loop_
_space_group_symop_operation_xyz
'x, y, z'
'-x, -y, -z'

loop_
_atom_site_label
_atom_site_type_symbol
_atom_site_fract_x
_atom_site_fract_y
_atom_site_fract_z
_atom_site_U_iso_or_equiv
_atom_site_adp_type
_atom_site_occupancy
_atom_site_site_symmetry_order
_atom_site_calc_flag
_atom_site_refinement_flags_posn
_atom_site_refinement_flags_adp
_atom_site_refinement_flags_occupancy
_atom_site_disorder_assembly
_atom_site_disorder_group
S1 S 0.46497(7) 0.47639(4) 0.19576(4) 0.02634(18) Uani 1 1 d . . . . .
N1 N 0.5566(2) 0.55080(12) 0.21504(12) 0.0215(5) Uani 1 1 d . . . . .
N4 N -0.0251(2) 0.42884(13) -0.14930(12) 0.0252(6) Uani 1 1 d . . . . .
N3 N 0.9838(2) 0.79309(13) 0.37986(12) 0.0258(6) Uani 1 1 d . . . . .
N2 N 0.3994(2) 0.47698(13) 0.12165(12) 0.0261(6) Uani 1 1 d . . . . .
C7 C 0.7023(2) 0.67786(14) 0.21635(14) 0.0216(6) Uani 1 1 d . . . . .
C6 C 0.6051(2) 0.64036(15) 0.15864(14) 0.0212(6) Uani 1 1 d . . . . .
C8 C 0.7241(2) 0.65548(15) 0.27583(14) 0.0217(6) Uani 1 1 d . . . . .
C37 C 0.2990(2) 0.51982(15) -0.00486(15) 0.0228(6) Uani 1 1 d . . . . .
C4 C 0.4721(3) 0.61806(16) 0.04624(15) 0.0259(7) Uani 1 1 d . . . . .
H4 H 0.4508 0.6348 0.0075 0.031 Uiso 1 1 calc R . . . .
C1 C 0.5379(2) 0.57762(15) 0.16168(14) 0.0211(6) Uani 1 1 d . . . . .
C9 C 0.8156(2) 0.69453(15) 0.32938(15) 0.0226(6) Uani 1 1 d . . . . .
H9 H 0.8284 0.6808 0.3705 0.027 Uiso 1 1 calc R . . . .
C41 C -0.0902(3) 0.36418(15) -0.14976(14) 0.0232(6) Uani 1 1 d . . . . .
C47 C -0.0814(2) 0.47191(16) -0.18726(15) 0.0233(6) Uani 1 1 d . . . . .
C25 C 0.5457(2) 0.62584(15) 0.34196(14) 0.0219(6) Uani 1 1 d . . . . .
C39 C 0.1805(3) 0.49475(16) -0.11940(16) 0.0267(7) Uani 1 1 d . . . . .
H39 H 0.1740 0.4990 -0.1649 0.032 Uiso 1 1 calc R . . . .
C48 C -0.1439(3) 0.44029(16) -0.25471(15) 0.0283(7) Uani 1 1 d . . . . .
H48 H -0.1443 0.3905 -0.2759 0.034 Uiso 1 1 calc R . . . .
C3 C 0.4061(2) 0.55684(15) 0.04793(15) 0.0238(6) Uani 1 1 d . . . . .
C24 C 0.7744(3) 0.73797(15) 0.21336(15) 0.0250(7) Uani 1 1 d . . . . .
H24 H 0.7585 0.7540 0.1738 0.030 Uiso 1 1 calc R . . . .
C38 C 0.2839(2) 0.52577(15) -0.07176(14) 0.0232(6) Uani 1 1 d . . . . .
H38 H 0.3469 0.5521 -0.0848 0.028 Uiso 1 1 calc R . . . .
C29 C 0.4783(3) 0.65847(15) 0.45517(15) 0.0274(7) Uani 1 1 d . . . . .
H29 H 0.4889 0.6568 0.5016 0.033 Uiso 1 1 calc R . . . .
C5 C 0.5694(3) 0.65735(15) 0.09864(15) 0.0248(7) Uani 1 1 d . . . . .
H5 H 0.6123 0.6975 0.0921 0.030 Uiso 1 1 calc R . . . .
C2 C 0.4444(2) 0.53561(14) 0.10780(14) 0.0216(6) Uani 1 1 d . . . . .
C42 C -0.2191(3) 0.35405(16) -0.16206(15) 0.0279(7) Uani 1 1 d . . . . .
H42 H -0.2650 0.3913 -0.1695 0.033 Uiso 1 1 calc R . . . .
C31 C 0.7157(3) 0.53042(15) 0.31161(14) 0.0236(6) Uani 1 1 d . . . . .
C52 C -0.0780(3) 0.54499(16) -0.15858(16) 0.0266(7) Uani 1 1 d . . . . .
H52 H -0.0349 0.5673 -0.1130 0.032 Uiso 1 1 calc R . . . .
C26 C 0.4488(3) 0.66151(15) 0.32045(16) 0.0261(7) Uani 1 1 d . . . . .
H26 H 0.4373 0.6631 0.2740 0.031 Uiso 1 1 calc R . . . .
C54 C 0.2030(3) 0.48077(15) 0.01164(15) 0.0254(7) Uani 1 1 d . . . . .
H54 H 0.2102 0.4752 0.0566 0.030 Uiso 1 1 calc R . . . .
C30 C 0.5586(3) 0.62632(15) 0.41098(15) 0.0249(7) Uani 1 1 d . . . . .
H30 H 0.6246 0.6039 0.4283 0.030 Uiso 1 1 calc R . . . .
C28 C 0.3835(3) 0.69274(16) 0.43207(16) 0.0281(7) Uani 1 1 d . . . . .
H28 H 0.3286 0.7149 0.4624 0.034 Uiso 1 1 calc R . . . .
C53 C 0.0991(2) 0.45046(15) -0.03540(15) 0.0247(7) Uani 1 1 d . . . . .
H53 H 0.0356 0.4246 -0.0223 0.030 Uiso 1 1 calc R . . . .
C40 C 0.0846(2) 0.45682(15) -0.10159(15) 0.0241(6) Uani 1 1 d . . . . .
C32 C 0.8421(3) 0.52519(16) 0.30952(15) 0.0262(7) Uani 1 1 d . . . . .
H32 H 0.8885 0.5597 0.2961 0.031 Uiso 1 1 calc R . . . .
C10 C 0.8896(3) 0.75275(15) 0.32597(15) 0.0242(7) Uani 1 1 d . . . . .
C5AA C 1.0345(2) 0.76973(16) 0.43560(15) 0.0263(7) Uani 1 1 d . . . . .
C49 C -0.2046(3) 0.48044(17) -0.29060(17) 0.0307(7) Uani 1 1 d . . . . .
H49 H -0.2496 0.4580 -0.3357 0.037 Uiso 1 1 calc R . . . .
C51 C -0.1363(3) 0.58614(17) -0.19528(16) 0.0291(7) Uani 1 1 d . . . . .
H51 H -0.1322 0.6363 -0.1752 0.035 Uiso 1 1 calc R . . . .
C36 C 0.6525(3) 0.47720(15) 0.33133(14) 0.0247(7) Uani 1 1 d . . . . .
H36 H 0.5664 0.4789 0.3336 0.030 Uiso 1 1 calc R . . . .
C23 C 0.8667(3) 0.77371(15) 0.26605(15) 0.0261(7) Uani 1 1 d . . . . .
H23 H 0.9158 0.8132 0.2620 0.031 Uiso 1 1 calc R . . . .
C43 C -0.2807(3) 0.29090(16) -0.16357(15) 0.0305(7) Uani 1 1 d . . . . .
H43 H -0.3687 0.2849 -0.1724 0.037 Uiso 1 1 calc R . . . .
C27 C 0.3688(3) 0.69461(16) 0.36454(16) 0.0280(7) Uani 1 1 d . . . . .
H27 H 0.3041 0.7185 0.3482 0.034 Uiso 1 1 calc R . . . .
C35 C 0.7106(3) 0.42268(16) 0.34748(15) 0.0295(7) Uani 1 1 d . . . . .
H35 H 0.6647 0.3874 0.3601 0.035 Uiso 1 1 calc R . . . .
C12 C 1.0505(3) 0.69795(17) 0.42744(17) 0.0298(7) Uani 1 1 d . . . . .
H12 H 1.0315 0.6640 0.3827 0.036 Uiso 1 1 calc R . . . .
C17 C 1.0052(3) 0.86757(16) 0.38668(15) 0.0275(7) Uani 1 1 d . . . . .
C46 C -0.0262(3) 0.30890(16) -0.13858(16) 0.0307(7) Uani 1 1 d . . . . .
H46 H 0.0619 0.3145 -0.1301 0.037 Uiso 1 1 calc R . . . .
C18 C 0.9097(3) 0.91091(16) 0.39939(15) 0.0298(7) Uani 1 1 d . . . . .
H18 H 0.8312 0.8915 0.4043 0.036 Uiso 1 1 calc R . . . .
C50 C -0.2007(3) 0.55390(17) -0.26133(17) 0.0317(7) Uani 1 1 d . . . . .
H50 H -0.2420 0.5818 -0.2865 0.038 Uiso 1 1 calc R . . . .
C20 C 1.0441(3) 1.01049(17) 0.39747(17) 0.0365(8) Uani 1 1 d . . . . .
H20 H 1.0574 1.0595 0.4010 0.044 Uiso 1 1 calc R . . . .
C13 C 1.0933(3) 0.6761(2) 0.48327(19) 0.0390(8) Uani 1 1 d . . . . .
H13 H 1.1014 0.6269 0.4771 0.047 Uiso 1 1 calc R . . . .
C33 C 0.9018(3) 0.47103(17) 0.32645(16) 0.0328(8) Uani 1 1 d . . . . .
H33 H 0.9881 0.4694 0.3251 0.039 Uiso 1 1 calc R . . . .
C19 C 0.9291(3) 0.98227(16) 0.40481(16) 0.0320(7) Uani 1 1 d . . . . .
H19 H 0.8640 1.0120 0.4135 0.038 Uiso 1 1 calc R . . . .
C16 C 1.0698(3) 0.81846(18) 0.50156(16) 0.0314(7) Uani 1 1 d . . . . .
H16 H 1.0632 0.8678 0.5081 0.038 Uiso 1 1 calc R . . . .
C44 C -0.2169(3) 0.23608(17) -0.15248(16) 0.0344(8) Uani 1 1 d . . . . .
H44 H -0.2599 0.1924 -0.1536 0.041 Uiso 1 1 calc R . . . .
C34 C 0.8367(3) 0.41952(17) 0.34520(17) 0.0341(8) Uani 1 1 d . . . . .
H34 H 0.8776 0.3822 0.3564 0.041 Uiso 1 1 calc R . . . .
C21 C 1.1381(3) 0.96783(17) 0.38518(18) 0.0398(8) Uani 1 1 d . . . . .
H21 H 1.2165 0.9875 0.3804 0.048 Uiso 1 1 calc R . . . .
C22 C 1.1200(3) 0.89603(17) 0.37956(17) 0.0338(8) Uani 1 1 d . . . . .
H22 H 1.1855 0.8666 0.3709 0.041 Uiso 1 1 calc R . . . .
C15 C 1.1139(3) 0.7961(2) 0.55719(17) 0.0386(9) Uani 1 1 d . . . . .
H15 H 1.1371 0.8300 0.6017 0.046 Uiso 1 1 calc R . . . .
C14 C 1.1249(3) 0.7250(2) 0.54893(19) 0.0418(9) Uani 1 1 d . . . . .
H14 H 1.1537 0.7096 0.5876 0.050 Uiso 1 1 calc R . . . .
C45 C -0.0891(3) 0.24590(17) -0.13964(17) 0.0381(8) Uani 1 1 d . . . . .
H45 H -0.0438 0.2087 -0.1314 0.046 Uiso 1 1 calc R . . . .
B1 B 0.6415(3) 0.59113(18) 0.28974(17) 0.0233(7) Uani 1 1 d . . . . .
S2 S 0.79828(7) 0.76422(4) 0.51894(4) 0.02776(19) Uani 1 1 d . . . . .
N5 N 0.7083(2) 0.76894(12) 0.57809(12) 0.0228(5) Uani 1 1 d . . . . .
N6 N 0.7200(2) 0.80675(13) 0.47546(12) 0.0260(6) Uani 1 1 d . . . . .
N7 N 0.5410(2) 0.73843(14) 0.85212(13) 0.0308(6) Uani 1 1 d . . . . .
N8 N 0.5129(2) 0.93195(14) 0.22757(13) 0.0337(6) Uani 1 1 d . . . . .
C60 C 0.5157(3) 0.81929(15) 0.60604(15) 0.0248(7) Uani 1 1 d . . . . .
C63 C 0.6197(3) 0.73774(16) 0.74488(15) 0.0269(7) Uani 1 1 d . . . . .
H63 H 0.6840 0.7108 0.7563 0.032 Uiso 1 1 calc R . . . .
C62 C 0.6184(3) 0.75778(15) 0.68525(15) 0.0257(7) Uani 1 1 d . . . . .
C56 C 0.6175(3) 0.82526(15) 0.50408(15) 0.0234(6) Uani 1 1 d . . . . .
C61 C 0.5208(2) 0.79553(15) 0.66764(15) 0.0237(6) Uani 1 1 d . . . . .
C55 C 0.6121(2) 0.80430(14) 0.56465(15) 0.0222(6) Uani 1 1 d . . . . .
C57 C 0.5216(3) 0.86200(15) 0.47941(15) 0.0236(6) Uani 1 1 d . . . . .
C91 C 0.5204(3) 0.88030(16) 0.41477(15) 0.0265(7) Uani 1 1 d . . . . .
C79 C 0.8646(3) 0.77358(15) 0.68656(15) 0.0247(7) Uani 1 1 d . . . . .
C92 C 0.5660(3) 0.83620(16) 0.35756(15) 0.0270(7) Uani 1 1 d . . . . .
H92 H 0.6014 0.7943 0.3612 0.032 Uiso 1 1 calc R . . . .
C65 C 0.6570(3) 0.73936(16) 0.89223(15) 0.0280(7) Uani 1 1 d . . . . .
C86 C 0.6272(3) 0.60222(16) 0.60048(15) 0.0273(7) Uani 1 1 d . . . . .
H86 H 0.5584 0.6196 0.6219 0.033 Uiso 1 1 calc R . . . .
C93 C 0.5600(3) 0.85262(16) 0.29656(16) 0.0289(7) Uani 1 1 d . . . . .
H93 H 0.5885 0.8210 0.2580 0.035 Uiso 1 1 calc R . . . .
C59 C 0.4279(3) 0.85700(15) 0.58139(15) 0.0274(7) Uani 1 1 d . . . . .
H59 H 0.3620 0.8706 0.6070 0.033 Uiso 1 1 calc R . . . .
C94 C 0.5129(3) 0.91493(16) 0.29019(15) 0.0280(7) Uani 1 1 d . . . . .
C85 C 0.7289(3) 0.65040(16) 0.60509(15) 0.0252(7) Uani 1 1 d . . . . .
C58 C 0.4302(3) 0.87634(16) 0.52063(15) 0.0274(7) Uani 1 1 d . . . . .
H58 H 0.3642 0.9010 0.5070 0.033 Uiso 1 1 calc R . . . .
C95 C 0.4181(3) 0.96885(16) 0.20360(16) 0.0293(7) Uani 1 1 d . . . . .
C78 C 0.4276(3) 0.80975(16) 0.71015(16) 0.0287(7) Uani 1 1 d . . . . .
H78 H 0.3593 0.8332 0.6971 0.034 Uiso 1 1 calc R . . . .
C77 C 0.4329(3) 0.79081(16) 0.76948(16) 0.0304(7) Uani 1 1 d . . . . .
H77 H 0.3696 0.8019 0.7976 0.037 Uiso 1 1 calc R . . . .
C90 C 0.8269(3) 0.62145(16) 0.57195(16) 0.0293(7) Uani 1 1 d . . . . .
H90 H 0.8986 0.6521 0.5742 0.035 Uiso 1 1 calc R . . . .
C87 C 0.6229(3) 0.52982(16) 0.56569(15) 0.0288(7) Uani 1 1 d . . . . .
H87 H 0.5528 0.4985 0.5646 0.035 Uiso 1 1 calc R . . . .
C64 C 0.5313(3) 0.75518(17) 0.78899(15) 0.0284(7) Uani 1 1 d . . . . .
C107 C 0.4689(3) 0.95960(16) 0.34702(15) 0.0296(7) Uani 1 1 d . . . . .
H107 H 0.4369 1.0025 0.3438 0.036 Uiso 1 1 calc R . . . .
C88 C 0.7202(3) 0.50359(17) 0.53290(16) 0.0324(7) Uani 1 1 d . . . . .
H88 H 0.7171 0.4543 0.5083 0.039 Uiso 1 1 calc R . . . .
C101 C 0.6175(3) 0.91708(16) 0.19228(16) 0.0301(7) Uani 1 1 d . . . . .
C108 C 0.4715(3) 0.94211(16) 0.40730(16) 0.0288(7) Uani 1 1 d . . . . .
H108 H 0.4393 0.9727 0.4450 0.035 Uiso 1 1 calc R . . . .
C104 C 0.8212(3) 0.88611(18) 0.12464(18) 0.0397(8) Uani 1 1 d . . . . .
H104 H 0.8910 0.8759 0.1015 0.048 Uiso 1 1 calc R . . . .
C71 C 0.4304(3) 0.72631(17) 0.87869(16) 0.0315(7) Uani 1 1 d . . . . .
C102 C 0.6004(3) 0.88207(17) 0.12146(16) 0.0347(8) Uani 1 1 d . . . . .
H102 H 0.5192 0.8683 0.0961 0.042 Uiso 1 1 calc R . . . .
C72 C 0.3349(3) 0.67703(17) 0.83759(17) 0.0337(8) Uani 1 1 d . . . . .
H72 H 0.3438 0.6505 0.7917 0.040 Uiso 1 1 calc R . . . .
C80 C 0.9471(3) 0.73806(18) 0.71920(17) 0.0347(8) Uani 1 1 d . . . . .
H80 H 0.9259 0.6892 0.7142 0.042 Uiso 1 1 calc R . . . .
C96 C 0.2968(3) 0.95708(17) 0.21445(16) 0.0319(7) Uani 1 1 d . . . . .
H96 H 0.2767 0.9234 0.2374 0.038 Uiso 1 1 calc R . . . .
C89 C 0.8228(3) 0.54978(17) 0.53609(17) 0.0346(8) Uani 1 1 d . . . . .
H89 H 0.8904 0.5321 0.5136 0.042 Uiso 1 1 calc R . . . .
C106 C 0.7361(3) 0.93597(17) 0.22888(17) 0.0344(8) Uani 1 1 d . . . . .
H106 H 0.7481 0.9600 0.2773 0.041 Uiso 1 1 calc R . . . .
C105 C 0.8372(3) 0.91991(17) 0.19515(18) 0.0369(8) Uani 1 1 d . . . . .
H105 H 0.9185 0.9322 0.2207 0.044 Uiso 1 1 calc R . . . .
C66 C 0.7613(3) 0.78259(16) 0.89062(16) 0.0298(7) Uani 1 1 d . . . . .
H66 H 0.7554 0.8132 0.8622 0.036 Uiso 1 1 calc R . . . .
C84 C 0.8999(3) 0.84539(16) 0.69744(16) 0.0313(7) Uani 1 1 d . . . . .
H84 H 0.8451 0.8723 0.6776 0.038 Uiso 1 1 calc R . . . .
C70 C 0.6689(3) 0.69645(16) 0.93543(16) 0.0323(7) Uani 1 1 d . . . . .
H70 H 0.5991 0.6665 0.9371 0.039 Uiso 1 1 calc R . . . .
C103 C 0.7030(3) 0.86737(19) 0.08804(18) 0.0419(9) Uani 1 1 d . . . . .
H103 H 0.6916 0.8442 0.0395 0.050 Uiso 1 1 calc R . . . .
C100 C 0.4454(3) 1.01782(17) 0.16922(17) 0.0371(8) Uani 1 1 d . . . . .
H100 H 0.5278 1.0265 0.1615 0.045 Uiso 1 1 calc R . . . .
C99 C 0.3527(3) 1.05373(19) 0.1464(2) 0.0454(9) Uani 1 1 d . . . . .
H99 H 0.3717 1.0866 0.1223 0.055 Uiso 1 1 calc R . . . .
C67 C 0.8724(3) 0.78119(19) 0.92988(17) 0.0394(8) Uani 1 1 d . . . . .
H67 H 0.9434 0.8098 0.9273 0.047 Uiso 1 1 calc R . . . .
C83 C 1.0125(3) 0.87927(18) 0.73623(18) 0.0389(8) Uani 1 1 d . . . . .
H83 H 1.0343 0.9281 0.7414 0.047 Uiso 1 1 calc R . . . .
C69 C 0.7798(3) 0.69657(19) 0.97567(17) 0.0416(9) Uani 1 1 d . . . . .
H69 H 0.7855 0.6673 1.0054 0.050 Uiso 1 1 calc R . . . .
C82 C 1.0920(3) 0.84242(19) 0.76696(18) 0.0405(8) Uani 1 1 d . . . . .
H82 H 1.1689 0.8654 0.7937 0.049 Uiso 1 1 calc R . . . .
C68 C 0.8824(3) 0.7386(2) 0.97336(18) 0.0446(9) Uani 1 1 d . . . . .
H68 H 0.9592 0.7386 1.0011 0.054 Uiso 1 1 calc R . . . .
C73 C 0.2270(3) 0.6663(2) 0.8629(2) 0.0460(9) Uani 1 1 d . . . . .
H73 H 0.1615 0.6330 0.8340 0.055 Uiso 1 1 calc R . . . .
C97 C 0.2061(3) 0.99404(18) 0.19207(18) 0.0398(8) Uani 1 1 d . . . . .
H97 H 0.1237 0.9860 0.2002 0.048 Uiso 1 1 calc R . . . .
C81 C 1.0590(3) 0.77115(19) 0.75859(18) 0.0429(9) Uani 1 1 d . . . . .
H81 H 1.1131 0.7450 0.7799 0.051 Uiso 1 1 calc R . . . .
C98 C 0.2331(3) 1.04277(19) 0.1579(2) 0.0457(9) Uani 1 1 d . . . . .
H98 H 0.1700 1.0683 0.1426 0.055 Uiso 1 1 calc R . . . .
C76 C 0.4150(3) 0.7647(2) 0.94524(18) 0.0491(10) Uani 1 1 d . . . . .
H76 H 0.4785 0.7996 0.9738 0.059 Uiso 1 1 calc R . . . .
C74 C 0.2134(3) 0.7031(2) 0.9293(2) 0.0558(11) Uani 1 1 d . . . . .
H74 H 0.1396 0.6947 0.9468 0.067 Uiso 1 1 calc R . . . .
C75 C 0.3065(4) 0.7518(3) 0.9700(2) 0.0622(12) Uani 1 1 d . . . . .
H75 H 0.2971 0.7774 1.0161 0.075 Uiso 1 1 calc R . . . .
B2 B 0.7316(3) 0.73544(18) 0.64143(18) 0.0257(8) Uani 1 1 d . . . . .
C2AA C 0.8519(7) 0.0662(4) 0.0269(5) 0.0470(16) Uiso 0.411(2) 1 d D U P A -1
H2AA H 0.8968 0.1102 0.0606 0.056 Uiso 0.411(2) 1 calc R . P A -1
H2AB H 0.8263 0.0746 -0.0182 0.056 Uiso 0.411(2) 1 calc R . P A -1
C1AA C 0.7430(6) 0.0373(4) 0.0543(4) 0.0365(16) Uiso 0.411(2) 1 d D U P A -1
H1AA H 0.7301 -0.0149 0.0318 0.044 Uiso 0.411(2) 1 calc R . P A -1
H1AB H 0.7688 0.0450 0.1045 0.044 Uiso 0.411(2) 1 calc R . P A -1
C3AA C 0.6172(6) 0.0664(5) 0.0456(5) 0.046(2) Uiso 0.411(2) 1 d D U P A -1
H3AA H 0.5578 0.0426 0.0658 0.069 Uiso 0.411(2) 1 calc R . P A -1
H3AB H 0.6261 0.1178 0.0694 0.069 Uiso 0.411(2) 1 calc R . P A -1
H3AC H 0.5872 0.0576 -0.0038 0.069 Uiso 0.411(2) 1 calc R . P A -1
C4AA C 0.9265(7) 0.0016(4) 0.0199(5) 0.0456(16) Uiso 0.411(2) 1 d D U P A -1
H4AA H 0.8762 -0.0426 -0.0099 0.055 Uiso 0.411(2) 1 calc R . P A -1
H4AB H 0.9546 -0.0042 0.0659 0.055 Uiso 0.411(2) 1 calc R . P A -1
C0AA C 1.0376(7) 0.0185(4) -0.0137(5) 0.0485(17) Uiso 0.411(2) 1 d D U P A -1
H0AA H 1.0061 0.0342 -0.0541 0.058 Uiso 0.411(2) 1 calc R . P A -1
H0AB H 1.0911 0.0592 0.0202 0.058 Uiso 0.411(2) 1 calc R . P A -1
C6AA C 1.1178(6) -0.0427(3) -0.0380(4) 0.0196(15) Uiso 0.411(2) 1 d D U P A -1
H6AA H 1.1856 -0.0264 -0.0585 0.029 Uiso 0.411(2) 1 calc R . P A -1
H6AB H 1.1521 -0.0578 0.0016 0.029 Uiso 0.411(2) 1 calc R . P A -1
H6AC H 1.0669 -0.0829 -0.0728 0.029 Uiso 0.411(2) 1 calc R . P A -1
C9AA C 0.7681(13) 0.0873(10) 0.0292(10) 0.050(5) Uiso 0.178(5) 1 d D U P A 2
H9AA H 0.8485 0.0961 0.0593 0.074 Uiso 0.178(5) 1 calc R . P A 2
H9AB H 0.7781 0.0611 -0.0183 0.074 Uiso 0.178(5) 1 calc R . P A 2
H9AC H 0.7360 0.1328 0.0300 0.074 Uiso 0.178(5) 1 calc R . P A 2
C7AA C 0.6767(14) 0.0430(11) 0.0554(9) 0.049(4) Uiso 0.178(5) 1 d D U P A 2
H7AA H 0.6659 0.0688 0.1035 0.058 Uiso 0.178(5) 1 calc R . P A 2
H7AB H 0.7082 -0.0033 0.0549 0.058 Uiso 0.178(5) 1 calc R . P A 2
C8AA C 0.5512(11) 0.0306(7) 0.0059(11) 0.054(4) Uiso 0.178(5) 1 d D U P A 2
H8AA H 0.5110 0.0752 0.0209 0.064 Uiso 0.178(5) 1 calc R . P A 2
H8AB H 0.5727 0.0275 -0.0405 0.064 Uiso 0.178(5) 1 calc R . P A 2

loop_
_atom_site_aniso_label
_atom_site_aniso_U_11
_atom_site_aniso_U_22
_atom_site_aniso_U_33
_atom_site_aniso_U_23
_atom_site_aniso_U_13
_atom_site_aniso_U_12
S1 0.0249(4) 0.0288(4) 0.0253(4) 0.0110(3) 0.0000(3) -0.0038(3)
N1 0.0191(12) 0.0255(13) 0.0210(13) 0.0090(11) 0.0036(10) 0.0007(10)
N4 0.0214(12) 0.0300(14) 0.0239(14) 0.0102(11) -0.0003(11) -0.0019(10)
N3 0.0250(13) 0.0280(14) 0.0234(14) 0.0090(11) 0.0007(11) -0.0035(11)
N2 0.0229(13) 0.0297(14) 0.0269(15) 0.0112(12) 0.0024(11) 0.0015(11)
C7 0.0206(14) 0.0227(15) 0.0222(16) 0.0064(13) 0.0073(12) 0.0003(12)
C6 0.0199(14) 0.0249(15) 0.0198(16) 0.0067(13) 0.0065(12) 0.0023(12)
C8 0.0167(14) 0.0277(16) 0.0220(16) 0.0083(13) 0.0055(12) 0.0038(12)
C37 0.0183(14) 0.0279(16) 0.0234(17) 0.0076(13) 0.0071(12) 0.0053(12)
C4 0.0259(15) 0.0329(17) 0.0223(17) 0.0120(14) 0.0075(13) 0.0036(13)
C1 0.0178(14) 0.0268(15) 0.0213(16) 0.0086(13) 0.0069(12) 0.0061(12)
C9 0.0221(15) 0.0267(16) 0.0208(16) 0.0087(13) 0.0072(12) 0.0019(12)
C41 0.0263(15) 0.0251(15) 0.0182(16) 0.0062(13) 0.0046(12) 0.0021(12)
C47 0.0171(14) 0.0333(17) 0.0226(17) 0.0135(14) 0.0027(12) 0.0017(12)
C25 0.0182(14) 0.0260(15) 0.0218(17) 0.0084(13) 0.0037(12) -0.0036(12)
C39 0.0239(15) 0.0353(17) 0.0234(17) 0.0117(14) 0.0058(13) 0.0042(13)
C48 0.0275(16) 0.0296(17) 0.0263(18) 0.0078(14) 0.0034(14) -0.0036(13)
C3 0.0206(14) 0.0308(16) 0.0219(17) 0.0101(13) 0.0051(12) 0.0018(12)
C24 0.0260(15) 0.0287(16) 0.0223(17) 0.0098(13) 0.0058(13) 0.0036(13)
C38 0.0189(14) 0.0315(16) 0.0217(17) 0.0101(13) 0.0071(12) 0.0024(12)
C29 0.0288(16) 0.0313(17) 0.0214(17) 0.0075(14) 0.0069(13) -0.0075(13)
C5 0.0234(15) 0.0284(16) 0.0232(17) 0.0086(13) 0.0055(13) -0.0020(12)
C2 0.0206(14) 0.0232(15) 0.0203(16) 0.0055(13) 0.0042(12) -0.0007(12)
C42 0.0247(15) 0.0312(17) 0.0294(18) 0.0109(14) 0.0055(13) 0.0047(13)
C31 0.0222(14) 0.0293(16) 0.0176(16) 0.0053(13) 0.0023(12) 0.0002(12)
C52 0.0209(15) 0.0371(18) 0.0220(16) 0.0096(14) 0.0040(13) -0.0002(13)
C26 0.0241(15) 0.0300(17) 0.0231(17) 0.0086(14) 0.0010(13) -0.0027(13)
C54 0.0241(15) 0.0325(17) 0.0219(17) 0.0111(14) 0.0057(13) 0.0030(13)
C30 0.0212(15) 0.0272(16) 0.0272(17) 0.0095(13) 0.0051(13) -0.0004(12)
C28 0.0211(15) 0.0300(17) 0.0304(19) 0.0032(14) 0.0090(13) -0.0007(13)
C53 0.0206(14) 0.0330(17) 0.0247(17) 0.0148(14) 0.0047(13) 0.0018(13)
C40 0.0190(14) 0.0295(16) 0.0244(17) 0.0086(13) 0.0037(12) 0.0050(12)
C32 0.0251(15) 0.0317(17) 0.0249(17) 0.0117(14) 0.0075(13) 0.0025(13)
C10 0.0221(15) 0.0290(16) 0.0202(16) 0.0052(13) 0.0040(13) 0.0005(12)
C5AA 0.0168(14) 0.0369(18) 0.0254(17) 0.0112(14) 0.0029(13) -0.0029(13)
C49 0.0255(16) 0.044(2) 0.0262(18) 0.0197(16) -0.0007(14) -0.0055(14)
C51 0.0227(15) 0.0370(18) 0.0335(19) 0.0176(15) 0.0092(14) 0.0028(13)
C36 0.0226(15) 0.0310(16) 0.0214(16) 0.0090(13) 0.0049(13) 0.0027(13)
C23 0.0267(15) 0.0252(16) 0.0258(17) 0.0071(13) 0.0063(13) -0.0039(13)
C43 0.0264(16) 0.0375(18) 0.0282(18) 0.0107(15) 0.0075(14) -0.0029(14)
C27 0.0188(14) 0.0289(17) 0.0328(19) 0.0056(14) 0.0010(13) 0.0000(12)
C35 0.0321(17) 0.0318(17) 0.0290(18) 0.0142(15) 0.0086(14) 0.0043(14)
C12 0.0204(15) 0.0374(18) 0.0326(19) 0.0128(15) 0.0038(14) -0.0001(13)
C17 0.0285(16) 0.0321(17) 0.0194(16) 0.0064(14) 0.0013(13) -0.0045(13)
C46 0.0278(16) 0.0312(17) 0.0310(19) 0.0066(14) 0.0016(14) 0.0068(14)
C18 0.0262(16) 0.0333(18) 0.0258(18) 0.0049(14) 0.0017(13) -0.0040(13)
C50 0.0245(16) 0.042(2) 0.036(2) 0.0227(16) 0.0064(14) -0.0002(14)
C20 0.0427(19) 0.0299(18) 0.038(2) 0.0131(16) 0.0077(16) -0.0034(15)
C13 0.0180(15) 0.053(2) 0.055(2) 0.030(2) 0.0032(16) -0.0003(15)
C33 0.0240(16) 0.0418(19) 0.037(2) 0.0158(16) 0.0083(14) 0.0079(14)
C19 0.0355(18) 0.0289(17) 0.0286(18) 0.0052(14) 0.0032(14) 0.0017(14)
C16 0.0234(15) 0.0416(19) 0.0270(18) 0.0084(15) 0.0049(14) -0.0061(14)
C44 0.046(2) 0.0293(18) 0.0267(18) 0.0078(14) 0.0078(15) -0.0038(15)
C34 0.0345(18) 0.0353(18) 0.040(2) 0.0199(16) 0.0088(15) 0.0127(15)
C21 0.0363(19) 0.0368(19) 0.048(2) 0.0139(17) 0.0124(17) -0.0061(15)
C22 0.0277(16) 0.0357(18) 0.039(2) 0.0119(16) 0.0072(15) -0.0012(14)
C15 0.0242(16) 0.064(2) 0.0263(19) 0.0161(18) 0.0021(14) -0.0110(16)
C14 0.0251(17) 0.066(3) 0.045(2) 0.036(2) 0.0025(16) -0.0055(17)
C45 0.049(2) 0.0268(17) 0.035(2) 0.0059(15) 0.0006(16) 0.0085(15)
B1 0.0206(16) 0.0308(18) 0.0178(18) 0.0073(15) 0.0024(14) -0.0016(14)
S2 0.0224(4) 0.0388(4) 0.0282(4) 0.0163(4) 0.0105(3) 0.0053(3)
N5 0.0185(12) 0.0281(13) 0.0248(14) 0.0113(11) 0.0070(10) 0.0014(10)
N6 0.0220(12) 0.0325(14) 0.0262(14) 0.0124(12) 0.0064(11) 0.0010(11)
N7 0.0229(13) 0.0484(17) 0.0253(15) 0.0166(13) 0.0072(11) 0.0004(12)
N8 0.0361(15) 0.0431(16) 0.0275(15) 0.0149(13) 0.0111(12) 0.0134(13)
C60 0.0204(14) 0.0265(16) 0.0274(17) 0.0066(13) 0.0080(13) -0.0004(12)
C63 0.0204(15) 0.0358(17) 0.0292(18) 0.0145(14) 0.0096(13) 0.0031(13)
C62 0.0214(15) 0.0299(16) 0.0259(17) 0.0094(14) 0.0049(13) -0.0036(12)
C56 0.0227(15) 0.0245(15) 0.0236(17) 0.0083(13) 0.0046(13) -0.0016(12)
C61 0.0200(14) 0.0286(16) 0.0250(17) 0.0116(13) 0.0057(12) 0.0000(12)
C55 0.0217(14) 0.0213(15) 0.0229(16) 0.0064(13) 0.0030(12) -0.0012(12)
C57 0.0241(15) 0.0224(15) 0.0232(17) 0.0065(13) 0.0021(13) -0.0013(12)
C91 0.0235(15) 0.0284(16) 0.0277(18) 0.0089(14) 0.0039(13) 0.0003(13)
C79 0.0239(15) 0.0304(16) 0.0232(17) 0.0099(14) 0.0113(13) 0.0030(13)
C92 0.0250(15) 0.0276(16) 0.0285(18) 0.0084(14) 0.0041(13) 0.0030(13)
C65 0.0296(16) 0.0309(17) 0.0245(17) 0.0075(14) 0.0082(14) 0.0077(13)
C86 0.0213(15) 0.0366(18) 0.0275(17) 0.0152(15) 0.0038(13) 0.0013(13)
C93 0.0282(16) 0.0323(17) 0.0246(18) 0.0063(14) 0.0039(13) 0.0027(13)
C59 0.0238(15) 0.0311(17) 0.0288(18) 0.0091(14) 0.0091(13) 0.0042(13)
C94 0.0297(16) 0.0331(17) 0.0226(17) 0.0108(14) 0.0034(13) 0.0039(13)
C85 0.0227(15) 0.0347(17) 0.0218(16) 0.0141(14) 0.0042(13) 0.0013(13)
C58 0.0234(15) 0.0295(17) 0.0297(18) 0.0100(14) 0.0029(13) 0.0033(13)
C95 0.0310(17) 0.0300(17) 0.0257(18) 0.0068(14) 0.0023(14) 0.0067(13)
C78 0.0223(15) 0.0365(18) 0.0292(18) 0.0126(15) 0.0052(13) 0.0011(13)
C77 0.0242(16) 0.0408(19) 0.0287(18) 0.0116(15) 0.0104(14) 0.0034(14)
C90 0.0254(15) 0.0321(17) 0.0328(18) 0.0123(15) 0.0087(14) -0.0002(13)
C87 0.0281(16) 0.0318(17) 0.0273(18) 0.0140(14) -0.0013(14) -0.0039(13)
C64 0.0244(16) 0.0398(18) 0.0240(17) 0.0136(14) 0.0068(13) -0.0014(14)
C107 0.0365(17) 0.0254(16) 0.0269(18) 0.0081(14) 0.0023(14) 0.0078(14)
C88 0.0382(18) 0.0285(17) 0.0288(18) 0.0084(14) 0.0003(15) 0.0028(14)
C101 0.0347(17) 0.0307(17) 0.0303(19) 0.0150(15) 0.0087(15) 0.0072(14)
C108 0.0330(17) 0.0313(17) 0.0222(17) 0.0077(14) 0.0052(14) 0.0041(14)
C104 0.0379(19) 0.048(2) 0.045(2) 0.0259(18) 0.0178(17) 0.0126(16)
C71 0.0262(16) 0.0449(19) 0.0304(18) 0.0181(16) 0.0128(14) 0.0063(14)
C102 0.0331(17) 0.044(2) 0.0278(19) 0.0107(16) 0.0067(15) 0.0095(15)
C72 0.0267(16) 0.0422(19) 0.037(2) 0.0178(16) 0.0060(15) 0.0055(14)
C80 0.0296(17) 0.0404(19) 0.037(2) 0.0177(16) 0.0027(15) -0.0010(15)
C96 0.0356(18) 0.0318(17) 0.0288(18) 0.0099(15) 0.0049(14) 0.0042(14)
C89 0.0316(17) 0.0359(19) 0.040(2) 0.0124(16) 0.0132(15) 0.0080(14)
C106 0.0381(18) 0.0372(19) 0.0309(19) 0.0154(15) 0.0048(15) 0.0024(15)
C105 0.0336(18) 0.041(2) 0.043(2) 0.0244(17) 0.0048(16) -0.0030(15)
C66 0.0289(17) 0.0339(18) 0.0305(18) 0.0144(15) 0.0073(14) 0.0050(14)
C84 0.0258(16) 0.0338(18) 0.0322(19) 0.0071(15) 0.0035(14) 0.0034(13)
C70 0.0408(19) 0.0325(18) 0.0281(18) 0.0106(15) 0.0151(15) 0.0092(15)
C103 0.047(2) 0.051(2) 0.032(2) 0.0151(17) 0.0132(17) 0.0126(18)
C100 0.0355(18) 0.0339(18) 0.045(2) 0.0165(17) 0.0071(16) 0.0045(15)
C99 0.047(2) 0.041(2) 0.059(3) 0.0298(19) 0.0105(19) 0.0115(17)
C67 0.0258(17) 0.051(2) 0.039(2) 0.0091(18) 0.0093(15) 0.0018(15)
C83 0.0344(18) 0.0304(18) 0.046(2) 0.0037(16) 0.0034(16) -0.0008(15)
C69 0.058(2) 0.045(2) 0.032(2) 0.0174(17) 0.0188(18) 0.0252(18)
C82 0.0280(17) 0.050(2) 0.037(2) 0.0070(17) -0.0008(15) -0.0011(16)
C68 0.039(2) 0.068(3) 0.031(2) 0.0165(19) 0.0086(16) 0.0277(19)
C73 0.0300(18) 0.051(2) 0.069(3) 0.036(2) 0.0109(18) 0.0038(16)
C97 0.0297(17) 0.043(2) 0.049(2) 0.0173(18) 0.0055(16) 0.0054(15)
C81 0.0347(19) 0.048(2) 0.044(2) 0.0169(18) -0.0064(17) 0.0051(16)
C98 0.0342(19) 0.048(2) 0.063(3) 0.028(2) 0.0042(18) 0.0135(16)
C76 0.041(2) 0.071(3) 0.033(2) 0.0082(19) 0.0172(17) 0.0038(19)
C74 0.033(2) 0.084(3) 0.073(3) 0.050(3) 0.027(2) 0.015(2)
C75 0.055(3) 0.096(3) 0.043(2) 0.022(2) 0.031(2) 0.015(2)
B2 0.0215(17) 0.0314(19) 0.026(2) 0.0121(16) 0.0050(15) -0.0007(14)

loop_
_atom_type_symbol
_atom_type_description
_atom_type_scat_dispersion_real
_atom_type_scat_dispersion_imag
_atom_type_scat_source
C C 0.0030 0.0020 'International Tables Vol C Tables 4.2.6.8 and 6.1.1.4'
H H 0.0000 0.0000 'International Tables Vol C Tables 4.2.6.8 and 6.1.1.4'
B B 0.0010 0.0010 'International Tables Vol C Tables 4.2.6.8 and 6.1.1.4'
N N 0.0060 0.0030 'International Tables Vol C Tables 4.2.6.8 and 6.1.1.4'
S S 0.1190 0.1170 'International Tables Vol C Tables 4.2.6.8 and 6.1.1.4'

loop_
_geom_angle_atom_site_label_1
_geom_angle_atom_site_label_2
_geom_angle_atom_site_label_3
_geom_angle
_geom_angle_site_symmetry_1
N2 S1 N1 97.80(12) .
C1 N1 S1 108.20(18) .
C1 N1 B1 125.1(2) .
B1 N1 S1 126.16(18) .
C47 N4 C41 119.9(2) .
C40 N4 C41 119.9(2) .
C40 N4 C47 119.2(2) .
C10 N3 C17 116.6(2) .
C5AA N3 C10 123.8(2) .
C5AA N3 C17 117.8(2) .
C2 N2 S1 109.5(2) .
C8 C7 C6 121.0(2) .
C8 C7 C24 119.0(3) .
C24 C7 C6 120.1(3) .
C1 C6 C7 118.7(2) .
C5 C6 C7 127.8(3) .
C5 C6 C1 113.5(2) .
C7 C8 B1 124.8(2) .
C9 C8 C7 118.0(2) .
C9 C8 B1 117.0(2) .
C38 C37 C3 122.1(2) .
C38 C37 C54 116.6(3) .
C54 C37 C3 121.1(3) .
C3 C4 H4 118.0 .
C3 C4 C5 124.1(3) .
C5 C4 H4 118.0 .
N1 C1 C6 124.1(3) .
N1 C1 C2 112.2(2) .
C2 C1 C6 123.7(3) .
C8 C9 H9 118.3 .
C8 C9 C10 123.3(3) .
C10 C9 H9 118.3 .
C42 C41 N4 121.4(3) .
C46 C41 N4 120.5(3) .
C46 C41 C42 118.1(3) .
C48 C47 N4 119.9(3) .
C52 C47 N4 121.5(3) .
C52 C47 C48 118.6(3) .
C26 C25 B1 120.7(3) .
C30 C25 C26 115.9(3) .
C30 C25 B1 123.2(3) .
C38 C39 H39 119.7 .
C38 C39 C40 120.6(3) .
C40 C39 H39 119.7 .
C47 C48 H48 119.7 .
C49 C48 C47 120.7(3) .
C49 C48 H48 119.7 .
C4 C3 C37 123.0(3) .
C4 C3 C2 114.1(3) .
C2 C3 C37 122.7(2) .
C7 C24 H24 119.3 .
C23 C24 C7 121.5(3) .
C23 C24 H24 119.3 .
C37 C38 H38 119.0 .
C39 C38 C37 121.9(3) .
C39 C38 H38 119.0 .
C30 C29 H29 119.9 .
C28 C29 H29 119.9 .
C28 C29 C30 120.3(3) .
C6 C5 C4 123.4(3) .
C6 C5 H5 118.3 .
C4 C5 H5 118.3 .
N2 C2 C1 112.2(2) .
N2 C2 C3 126.7(2) .
C1 C2 C3 121.1(2) .
C41 C42 H42 119.6 .
C43 C42 C41 120.8(3) .
C43 C42 H42 119.6 .
C32 C31 C36 116.1(3) .
C32 C31 B1 123.5(3) .
C36 C31 B1 120.4(2) .
C47 C52 H52 119.5 .
C47 C52 C51 121.0(3) .
C51 C52 H52 119.5 .
C25 C26 H26 118.8 .
C27 C26 C25 122.3(3) .
C27 C26 H26 118.8 .
C37 C54 H54 119.2 .
C53 C54 C37 121.7(3) .
C53 C54 H54 119.2 .
C25 C30 H30 118.9 .
C29 C30 C25 122.2(3) .
C29 C30 H30 118.9 .
C29 C28 H28 120.3 .
C27 C28 C29 119.4(3) .
C27 C28 H28 120.3 .
C54 C53 H53 119.4 .
C54 C53 C40 121.3(3) .
C40 C53 H53 119.4 .
C39 C40 N4 120.5(3) .
C53 C40 N4 121.6(2) .
C53 C40 C39 117.9(3) .
C31 C32 H32 119.1 .
C33 C32 C31 121.9(3) .
C33 C32 H32 119.1 .
C9 C10 N3 124.2(3) .
C9 C10 C23 117.6(3) .
C23 C10 N3 118.2(2) .
C12 C5AA N3 121.9(3) .
C16 C5AA N3 120.2(3) .
C16 C5AA C12 117.8(3) .
C48 C49 H49 119.9 .
C48 C49 C50 120.3(3) .
C50 C49 H49 119.9 .
C52 C51 H51 120.1 .
C50 C51 C52 119.8(3) .
C50 C51 H51 120.1 .
C31 C36 H36 118.8 .
C35 C36 C31 122.5(3) .
C35 C36 H36 118.8 .
C24 C23 C10 120.6(3) .
C24 C23 H23 119.7 .
C10 C23 H23 119.7 .
C42 C43 H43 119.5 .
C42 C43 C44 121.0(3) .
C44 C43 H43 119.5 .
C26 C27 H27 120.1 .
C28 C27 C26 119.9(3) .
C28 C27 H27 120.1 .
C36 C35 H35 120.1 .
C36 C35 C34 119.8(3) .
C34 C35 H35 120.1 .
C5AA C12 H12 119.6 .
C13 C12 C5AA 120.8(3) .
C13 C12 H12 119.6 .
C18 C17 N3 119.6(3) .
C22 C17 N3 120.3(3) .
C22 C17 C18 120.0(3) .
C41 C46 H46 119.7 .
C45 C46 C41 120.6(3) .
C45 C46 H46 119.7 .
C17 C18 H18 120.1 .
C19 C18 C17 119.9(3) .
C19 C18 H18 120.1 .
C49 C50 H50 120.2 .
C51 C50 C49 119.6(3) .
C51 C50 H50 120.2 .
C19 C20 H20 119.9 .
C21 C20 H20 119.9 .
C21 C20 C19 120.2(3) .
C12 C13 H13 119.7 .
C12 C13 C14 120.6(3) .
C14 C13 H13 119.7 .
C32 C33 H33 119.8 .
C34 C33 C32 120.5(3) .
C34 C33 H33 119.8 .
C18 C19 C20 119.9(3) .
C18 C19 H19 120.1 .
C20 C19 H19 120.1 .
C5AA C16 H16 119.5 .
C15 C16 C5AA 120.9(3) .
C15 C16 H16 119.5 .
C43 C44 H44 120.7 .
C43 C44 C45 118.6(3) .
C45 C44 H44 120.7 .
C35 C34 H34 120.3 .
C33 C34 C35 119.3(3) .
C33 C34 H34 120.3 .
C20 C21 H21 119.7 .
C20 C21 C22 120.6(3) .
C22 C21 H21 119.7 .
C17 C22 H22 120.3 .
C21 C22 C17 119.4(3) .
C21 C22 H22 120.3 .
C16 C15 H15 119.7 .
C14 C15 C16 120.6(3) .
C14 C15 H15 119.7 .
C13 C14 H14 120.4 .
C15 C14 C13 119.2(3) .
C15 C14 H14 120.4 .
C46 C45 C44 121.0(3) .
C46 C45 H45 119.5 .
C44 C45 H45 119.5 .
C8 B1 N1 104.4(2) .
C25 B1 N1 106.1(2) .
C25 B1 C8 108.5(2) .
C31 B1 N1 105.9(2) .
C31 B1 C8 117.0(2) .
C31 B1 C25 113.8(2) .
N6 S2 N5 97.71(12) .
C55 N5 S2 108.75(19) .
C55 N5 B2 125.8(2) .
B2 N5 S2 125.45(19) .
C56 N6 S2 109.1(2) .
C65 N7 C64 121.9(2) .
C65 N7 C71 119.2(2) .
C64 N7 C71 118.7(2) .
C94 N8 C95 121.2(2) .
C94 N8 C101 118.1(2) .
C95 N8 C101 120.4(2) .
C55 C60 C61 119.0(3) .
C59 C60 C61 128.1(3) .
C59 C60 C55 112.9(3) .
C62 C63 H63 118.4 .
C62 C63 C64 123.2(3) .
C64 C63 H63 118.4 .
C63 C62 C61 117.9(3) .
C63 C62 B2 116.6(3) .
C61 C62 B2 125.5(3) .
N6 C56 C55 112.6(3) .
N6 C56 C57 126.6(3) .
C55 C56 C57 120.8(3) .
C62 C61 C60 120.3(2) .
C62 C61 C78 119.0(3) .
C78 C61 C60 120.7(3) .
N5 C55 C60 124.2(3) .
N5 C55 C56 111.8(2) .
C56 C55 C60 124.0(3) .
C56 C57 C91 122.1(3) .
C58 C57 C56 114.0(3) .
C58 C57 C91 123.8(3) .
C92 C91 C57 121.7(3) .
C108 C91 C57 121.0(3) .
C108 C91 C92 117.3(3) .
C80 C79 B2 122.8(3) .
C84 C79 C80 115.8(3) .
C84 C79 B2 121.4(3) .
C91 C92 H92 119.5 .
C93 C92 C91 121.0(3) .
C93 C92 H92 119.5 .
C66 C65 N7 122.3(3) .
C70 C65 N7 119.6(3) .
C70 C65 C66 118.1(3) .
C85 C86 H86 118.7 .
C87 C86 H86 118.7 .
C87 C86 C85 122.5(3) .
C92 C93 H93 119.5 .
C92 C93 C94 121.0(3) .
C94 C93 H93 119.5 .
C60 C59 H59 118.1 .
C60 C59 C58 123.8(3) .
C58 C59 H59 118.1 .
C93 C94 N8 119.7(3) .
C93 C94 C107 118.4(3) .
C107 C94 N8 121.9(3) .
C86 C85 C90 115.9(3) .
C86 C85 B2 122.9(3) .
C90 C85 B2 121.1(3) .
C57 C58 C59 124.5(3) .
C57 C58 H58 117.8 .
C59 C58 H58 117.8 .
C96 C95 N8 120.6(3) .
C96 C95 C100 119.1(3) .
C100 C95 N8 120.3(3) .
C61 C78 H78 119.1 .
C77 C78 C61 121.8(3) .
C77 C78 H78 119.1 .
C78 C77 H77 120.0 .
C78 C77 C64 120.0(3) .
C64 C77 H77 120.0 .
C85 C90 H90 118.9 .
C89 C90 C85 122.2(3) .
C89 C90 H90 118.9 .
C86 C87 H87 120.0 .
C88 C87 C86 119.9(3) .
C88 C87 H87 120.0 .
C63 C64 N7 121.5(3) .
C77 C64 N7 120.5(3) .
C77 C64 C63 118.0(3) .
C94 C107 H107 119.7 .
C108 C107 C94 120.5(3) .
C108 C107 H107 119.7 .
C87 C88 H88 120.3 .
C87 C88 C89 119.3(3) .
C89 C88 H88 120.3 .
C102 C101 N8 120.2(3) .
C106 C101 N8 120.0(3) .
C106 C101 C102 119.8(3) .
C91 C108 H108 119.2 .
C107 C108 C91 121.6(3) .
C107 C108 H108 119.2 .
C105 C104 H104 120.3 .
C103 C104 H104 120.3 .
C103 C104 C105 119.4(3) .
C72 C71 N7 120.4(3) .
C72 C71 C76 118.8(3) .
C76 C71 N7 120.8(3) .
C101 C102 H102 120.2 .
C101 C102 C103 119.5(3) .
C103 C102 H102 120.2 .
C71 C72 H72 119.8 .
C73 C72 C71 120.4(3) .
C73 C72 H72 119.8 .
C79 C80 H80 118.7 .
C81 C80 C79 122.5(3) .
C81 C80 H80 118.7 .
C95 C96 H96 119.9 .
C97 C96 C95 120.2(3) .
C97 C96 H96 119.9 .
C90 C89 C88 120.2(3) .
C90 C89 H89 119.9 .
C88 C89 H89 119.9 .
C101 C106 H106 120.0 .
C105 C106 C101 120.0(3) .
C105 C106 H106 120.0 .
C104 C105 C106 120.6(3) .
C104 C105 H105 119.7 .
C106 C105 H105 119.7 .
C65 C66 H66 119.9 .
C67 C66 C65 120.3(3) .
C67 C66 H66 119.9 .
C79 C84 H84 118.8 .
C83 C84 C79 122.5(3) .
C83 C84 H84 118.8 .
C65 C70 H70 119.4 .
C69 C70 C65 121.2(3) .
C69 C70 H70 119.4 .
C104 C103 C102 120.6(3) .
C104 C103 H103 119.7 .
C102 C103 H103 119.7 .
C95 C100 H100 120.1 .
C99 C100 C95 119.9(3) .
C99 C100 H100 120.1 .
C100 C99 H99 119.5 .
C98 C99 C100 121.1(3) .
C98 C99 H99 119.5 .
C66 C67 H67 119.6 .
C66 C67 C68 120.9(3) .
C68 C67 H67 119.6 .
C84 C83 H83 119.9 .
C82 C83 C84 120.1(3) .
C82 C83 H83 119.9 .
C70 C69 H69 119.8 .
C70 C69 C68 120.5(3) .
C68 C69 H69 119.8 .
C83 C82 H82 120.4 .
C83 C82 C81 119.2(3) .
C81 C82 H82 120.4 .
C67 C68 H68 120.5 .
C69 C68 C67 119.0(3) .
C69 C68 H68 120.5 .
C72 C73 H73 119.7 .
C74 C73 C72 120.6(4) .
C74 C73 H73 119.7 .
C96 C97 H97 119.6 .
C96 C97 C98 120.8(3) .
C98 C97 H97 119.6 .
C80 C81 H81 120.0 .
C82 C81 C80 119.9(3) .
C82 C81 H81 120.0 .
C99 C98 C97 119.0(3) .
C99 C98 H98 120.5 .
C97 C98 H98 120.5 .
C71 C76 H76 120.1 .
C71 C76 C75 119.7(4) .
C75 C76 H76 120.1 .
C73 C74 H74 120.3 .
C75 C74 C73 119.4(3) .
C75 C74 H74 120.3 .
C76 C75 H75 119.5 .
C74 C75 C76 121.0(4) .
C74 C75 H75 119.5 .
N5 B2 C62 105.1(2) .
N5 B2 C79 106.0(2) .
N5 B2 C85 105.2(2) .
C62 B2 C79 111.4(2) .
C85 B2 C62 113.8(2) .
C85 B2 C79 114.4(2) .
H2AA C2AA H2AB 109.9 .
C1AA C2AA H2AA 112.4 .
C1AA C2AA H2AB 112.4 .
C1AA C2AA C4AA 96.9(5) .
C4AA C2AA H2AA 112.4 .
C4AA C2AA H2AB 112.4 .
C2AA C1AA H1AA 107.4 .
C2AA C1AA H1AB 107.4 .
H1AA C1AA H1AB 107.0 .
C3AA C1AA C2AA 119.5(6) .
C3AA C1AA H1AA 107.4 .
C3AA C1AA H1AB 107.4 .
C1AA C3AA H3AA 109.5 .
C1AA C3AA H3AB 109.5 .
C1AA C3AA H3AC 109.5 .
H3AA C3AA H3AB 109.5 .
H3AA C3AA H3AC 109.5 .
H3AB C3AA H3AC 109.5 .
C2AA C4AA H4AA 110.8 .
C2AA C4AA H4AB 110.8 .
C2AA C4AA C0AA 104.5(5) .
H4AA C4AA H4AB 108.9 .
C0AA C4AA H4AA 110.8 .
C0AA C4AA H4AB 110.8 .
C4AA C0AA H0AA 108.3 .
C4AA C0AA H0AB 108.3 .
H0AA C0AA H0AB 107.4 .
C6AA C0AA C4AA 116.0(6) .
C6AA C0AA H0AA 108.3 .
C6AA C0AA H0AB 108.3 .
C0AA C6AA H6AA 109.5 .
C0AA C6AA H6AB 109.5 .
C0AA C6AA H6AC 109.5 .
H6AA C6AA H6AB 109.5 .
H6AA C6AA H6AC 109.5 .
H6AB C6AA H6AC 109.5 .
H9AA C9AA H9AB 109.5 .
H9AA C9AA H9AC 109.5 .
H9AB C9AA H9AC 109.5 .
C7AA C9AA H9AA 109.5 .
C7AA C9AA H9AB 109.5 .
C7AA C9AA H9AC 109.5 .
C9AA C7AA H7AA 110.3 .
C9AA C7AA H7AB 110.3 .
C9AA C7AA C8AA 107.3(7) .
H7AA C7AA H7AB 108.5 .
C8AA C7AA H7AA 110.3 .
C8AA C7AA H7AB 110.3 .
C7AA C8AA H8AA 105.9 .
C7AA C8AA H8AB 105.9 .
C8AA C8AA C7AA 125.8(16) 2_655
C8AA C8AA H8AA 105.9 2_655
C8AA C8AA H8AB 105.9 2_655
H8AA C8AA H8AB 106.2 .

loop_
_geom_bond_atom_site_label_1
_geom_bond_atom_site_label_2
_geom_bond_distance
_geom_bond_site_symmetry_2
S1 N1 1.645(2) .
S1 N2 1.590(2) .
N1 C1 1.341(3) .
N1 B1 1.629(4) .
N4 C41 1.421(4) .
N4 C47 1.421(4) .
N4 C40 1.414(4) .
N3 C10 1.415(4) .
N3 C5AA 1.409(4) .
N3 C17 1.437(4) .
N2 C2 1.350(3) .
C7 C6 1.462(4) .
C7 C8 1.405(4) .
C7 C24 1.407(4) .
C6 C1 1.424(4) .
C6 C5 1.376(4) .
C8 C9 1.387(4) .
C8 B1 1.629(4) .
C37 C3 1.476(4) .
C37 C38 1.394(4) .
C37 C54 1.401(4) .
C4 H4 0.9500 .
C4 C3 1.382(4) .
C4 C5 1.414(4) .
C1 C2 1.421(4) .
C9 H9 0.9500 .
C9 C10 1.391(4) .
C41 C42 1.392(4) .
C41 C46 1.386(4) .
C47 C48 1.398(4) .
C47 C52 1.384(4) .
C25 C26 1.398(4) .
C25 C30 1.394(4) .
C25 B1 1.627(4) .
C39 H39 0.9500 .
C39 C38 1.372(4) .
C39 C40 1.400(4) .
C48 H48 0.9500 .
C48 C49 1.370(4) .
C3 C2 1.424(4) .
C24 H24 0.9500 .
C24 C23 1.365(4) .
C38 H38 0.9500 .
C29 H29 0.9500 .
C29 C30 1.386(4) .
C29 C28 1.376(4) .
C5 H5 0.9500 .
C42 H42 0.9500 .
C42 C43 1.372(4) .
C31 C32 1.398(4) .
C31 C36 1.407(4) .
C31 B1 1.618(4) .
C52 H52 0.9500 .
C52 C51 1.384(4) .
C26 H26 0.9500 .
C26 C27 1.388(4) .
C54 H54 0.9500 .
C54 C53 1.369(4) .
C30 H30 0.9500 .
C28 H28 0.9500 .
C28 C27 1.378(4) .
C53 H53 0.9500 .
C53 C40 1.382(4) .
C32 H32 0.9500 .
C32 C33 1.386(4) .
C10 C23 1.399(4) .
C5AA C12 1.400(4) .
C5AA C16 1.396(4) .
C49 H49 0.9500 .
C49 C50 1.391(4) .
C51 H51 0.9500 .
C51 C50 1.384(4) .
C36 H36 0.9500 .
C36 C35 1.378(4) .
C23 H23 0.9500 .
C43 H43 0.9500 .
C43 C44 1.376(4) .
C27 H27 0.9500 .
C35 H35 0.9500 .
C35 C34 1.390(4) .
C12 H12 0.9500 .
C12 C13 1.369(4) .
C17 C18 1.389(4) .
C17 C22 1.389(4) .
C46 H46 0.9500 .
C46 C45 1.379(4) .
C18 H18 0.9500 .
C18 C19 1.381(4) .
C50 H50 0.9500 .
C20 H20 0.9500 .
C20 C19 1.390(4) .
C20 C21 1.367(5) .
C13 H13 0.9500 .
C13 C14 1.390(5) .
C33 H33 0.9500 .
C33 C34 1.379(4) .
C19 H19 0.9500 .
C16 H16 0.9500 .
C16 C15 1.375(4) .
C44 H44 0.9500 .
C44 C45 1.380(5) .
C34 H34 0.9500 .
C21 H21 0.9500 .
C21 C22 1.387(4) .
C22 H22 0.9500 .
C15 H15 0.9500 .
C15 C14 1.375(5) .
C14 H14 0.9500 .
C45 H45 0.9500 .
S2 N5 1.639(2) .
S2 N6 1.594(2) .
N5 C55 1.337(3) .
N5 B2 1.614(4) .
N6 C56 1.350(3) .
N7 C65 1.413(4) .
N7 C64 1.413(4) .
N7 C71 1.425(4) .
N8 C94 1.413(4) .
N8 C95 1.415(4) .
N8 C101 1.430(4) .
C60 C61 1.460(4) .
C60 C55 1.426(4) .
C60 C59 1.379(4) .
C63 H63 0.9500 .
C63 C62 1.384(4) .
C63 C64 1.395(4) .
C62 C61 1.404(4) .
C62 B2 1.627(4) .
C56 C55 1.420(4) .
C56 C57 1.428(4) .
C61 C78 1.410(4) .
C57 C91 1.465(4) .
C57 C58 1.378(4) .
C91 C92 1.405(4) .
C91 C108 1.398(4) .
C79 C80 1.392(4) .
C79 C84 1.391(4) .
C79 B2 1.628(4) .
C92 H92 0.9500 .
C92 C93 1.370(4) .
C65 C66 1.394(4) .
C65 C70 1.389(4) .
C86 H86 0.9500 .
C86 C85 1.396(4) .
C86 C87 1.391(4) .
C93 H93 0.9500 .
C93 C94 1.392(4) .
C59 H59 0.9500 .
C59 C58 1.402(4) .
C94 C107 1.396(4) .
C85 C90 1.402(4) .
C85 B2 1.620(5) .
C58 H58 0.9500 .
C95 C96 1.391(4) .
C95 C100 1.390(4) .
C78 H78 0.9500 .
C78 C77 1.363(4) .
C77 H77 0.9500 .
C77 C64 1.396(4) .
C90 H90 0.9500 .
C90 C89 1.383(4) .
C87 H87 0.9500 .
C87 C88 1.376(4) .
C107 H107 0.9500 .
C107 C108 1.369(4) .
C88 H88 0.9500 .
C88 C89 1.387(4) .
C101 C102 1.389(4) .
C101 C106 1.381(4) .
C108 H108 0.9500 .
C104 H104 0.9500 .
C104 C105 1.380(5) .
C104 C103 1.377(5) .
C71 C72 1.385(4) .
C71 C76 1.385(5) .
C102 H102 0.9500 .
C102 C103 1.389(4) .
C72 H72 0.9500 .
C72 C73 1.378(4) .
C80 H80 0.9500 .
C80 C81 1.384(4) .
C96 H96 0.9500 .
C96 C97 1.372(4) .
C89 H89 0.9500 .
C106 H106 0.9500 .
C106 C105 1.381(4) .
C105 H105 0.9500 .
C66 H66 0.9500 .
C66 C67 1.372(4) .
C84 H84 0.9500 .
C84 C83 1.390(4) .
C70 H70 0.9500 .
C70 C69 1.372(5) .
C103 H103 0.9500 .
C100 H100 0.9500 .
C100 C99 1.377(4) .
C99 H99 0.9500 .
C99 C98 1.375(5) .
C67 H67 0.9500 .
C67 C68 1.388(5) .
C83 H83 0.9500 .
C83 C82 1.369(5) .
C69 H69 0.9500 .
C69 C68 1.371(5) .
C82 H82 0.9500 .
C82 C81 1.386(5) .
C68 H68 0.9500 .
C73 H73 0.9500 .
C73 C74 1.369(6) .
C97 H97 0.9500 .
C97 C98 1.382(5) .
C81 H81 0.9500 .
C98 H98 0.9500 .
C76 H76 0.9500 .
C76 C75 1.387(5) .
C74 H74 0.9500 .
C74 C75 1.361(6) .
C75 H75 0.9500 .
C2AA H2AA 0.9900 .
C2AA H2AB 0.9900 .
C2AA C1AA 1.531(2) .
C2AA C4AA 1.534(2) .
C1AA H1AA 0.9900 .
C1AA H1AB 0.9900 .
C1AA C3AA 1.530(2) .
C3AA H3AA 0.9800 .
C3AA H3AB 0.9800 .
C3AA H3AC 0.9800 .
C4AA H4AA 0.9900 .
C4AA H4AB 0.9900 .
C4AA C0AA 1.535(2) .
C0AA H0AA 0.9900 .
C0AA H0AB 0.9900 .
C0AA C6AA 1.534(2) .
C6AA H6AA 0.9800 .
C6AA H6AB 0.9800 .
C6AA H6AC 0.9800 .
C9AA H9AA 0.9800 .
C9AA H9AB 0.9800 .
C9AA H9AC 0.9800 .
C9AA C7AA 1.536(2) .
C7AA H7AA 0.9900 .
C7AA H7AB 0.9900 .
C7AA C8AA 1.556(2) .
C8AA C8AA 1.540(2) 2_655
C8AA H8AA 0.9900 .
C8AA H8AB 0.9900 .

loop_
_geom_torsion_atom_site_label_1
_geom_torsion_atom_site_label_2
_geom_torsion_atom_site_label_3
_geom_torsion_atom_site_label_4
_geom_torsion
_geom_torsion_site_symmetry_4
S1 N1 C1 C6 -177.2(2) .
S1 N1 C1 C2 1.9(3) .
S1 N1 B1 C8 173.30(18) .
S1 N1 B1 C25 -72.1(3) .
S1 N1 B1 C31 49.2(3) .
S1 N2 C2 C1 1.7(3) .
S1 N2 C2 C3 -177.5(2) .
N1 S1 N2 C2 -0.5(2) .
N1 C1 C2 N2 -2.4(3) .
N1 C1 C2 C3 176.9(2) .
N4 C41 C42 C43 178.8(3) .
N4 C41 C46 C45 -179.4(3) .
N4 C47 C48 C49 176.3(3) .
N4 C47 C52 C51 -178.0(2) .
N3 C10 C23 C24 -178.0(3) .
N3 C5AA C12 C13 -176.2(3) .
N3 C5AA C16 C15 176.9(3) .
N3 C17 C18 C19 -178.9(3) .
N3 C17 C22 C21 178.9(3) .
N2 S1 N1 C1 -0.8(2) .
N2 S1 N1 B1 171.4(2) .
C7 C6 C1 N1 1.1(4) .
C7 C6 C1 C2 -177.9(2) .
C7 C6 C5 C4 -178.8(3) .
C7 C8 C9 C10 -2.5(4) .
C7 C8 B1 N1 12.5(4) .
C7 C8 B1 C25 -100.3(3) .
C7 C8 B1 C31 129.2(3) .
C7 C24 C23 C10 -2.1(4) .
C6 C7 C8 C9 -178.4(2) .
C6 C7 C8 B1 -4.2(4) .
C6 C7 C24 C23 -179.3(3) .
C6 C1 C2 N2 176.7(3) .
C6 C1 C2 C3 -4.0(4) .
C8 C7 C6 C1 -4.1(4) .
C8 C7 C6 C5 177.1(3) .
C8 C7 C24 C23 1.7(4) .
C8 C9 C10 N3 -179.7(3) .
C8 C9 C10 C23 2.1(4) .
C37 C3 C2 N2 7.0(4) .
C37 C3 C2 C1 -172.1(2) .
C37 C54 C53 C40 0.3(4) .
C4 C3 C2 N2 -177.5(3) .
C4 C3 C2 C1 3.4(4) .
C1 N1 B1 C8 -15.7(3) .
C1 N1 B1 C25 98.9(3) .
C1 N1 B1 C31 -139.8(2) .
C1 C6 C5 C4 2.4(4) .
C9 C8 B1 N1 -173.2(2) .
C9 C8 B1 C25 74.0(3) .
C9 C8 B1 C31 -56.5(3) .
C9 C10 C23 C24 0.2(4) .
C41 N4 C47 C48 -44.3(4) .
C41 N4 C47 C52 134.6(3) .
C41 N4 C40 C39 147.4(3) .
C41 N4 C40 C53 -35.3(4) .
C41 C42 C43 C44 0.5(5) .
C41 C46 C45 C44 0.6(5) .
C47 N4 C41 C42 -25.4(4) .
C47 N4 C41 C46 153.9(3) .
C47 N4 C40 C39 -44.1(4) .
C47 N4 C40 C53 133.2(3) .
C47 C48 C49 C50 2.6(4) .
C47 C52 C51 C50 0.9(4) .
C25 C26 C27 C28 -0.2(4) .
C48 C47 C52 C51 0.8(4) .
C48 C49 C50 C51 -0.8(4) .
C3 C37 C38 C39 -176.0(3) .
C3 C37 C54 C53 175.3(3) .
C3 C4 C5 C6 -3.0(5) .
C24 C7 C6 C1 176.9(3) .
C24 C7 C6 C5 -1.9(4) .
C24 C7 C8 C9 0.6(4) .
C24 C7 C8 B1 174.8(3) .
C38 C37 C3 C4 24.7(4) .
C38 C37 C3 C2 -160.2(3) .
C38 C37 C54 C53 -0.5(4) .
C38 C39 C40 N4 175.9(3) .
C38 C39 C40 C53 -1.4(4) .
C29 C28 C27 C26 0.6(4) .
C5 C6 C1 N1 180.0(3) .
C5 C6 C1 C2 1.0(4) .
C5 C4 C3 C37 175.4(3) .
C5 C4 C3 C2 -0.1(4) .
C42 C41 C46 C45 -0.1(4) .
C42 C43 C44 C45 0.1(5) .
C31 C32 C33 C34 0.9(5) .
C31 C36 C35 C34 0.6(5) .
C52 C47 C48 C49 -2.6(4) .
C52 C51 C50 C49 -0.9(4) .
C26 C25 C30 C29 1.7(4) .
C26 C25 B1 N1 -44.0(3) .
C26 C25 B1 C8 67.7(3) .
C26 C25 B1 C31 -160.1(2) .
C54 C37 C3 C4 -150.8(3) .
C54 C37 C3 C2 24.2(4) .
C54 C37 C38 C39 -0.3(4) .
C54 C53 C40 N4 -176.7(3) .
C54 C53 C40 C39 0.6(4) .
C30 C25 C26 C27 -0.9(4) .
C30 C25 B1 N1 140.2(3) .
C30 C25 B1 C8 -108.1(3) .
C30 C25 B1 C31 24.2(4) .
C30 C29 C28 C27 0.2(4) .
C28 C29 C30 C25 -1.4(4) .
C40 N4 C41 C42 143.0(3) .
C40 N4 C41 C46 -37.7(4) .
C40 N4 C47 C48 147.2(3) .
C40 N4 C47 C52 -33.9(4) .
C40 C39 C38 C37 1.3(4) .
C32 C31 C36 C35 -0.3(4) .
C32 C31 B1 N1 106.6(3) .
C32 C31 B1 C8 -9.3(4) .
C32 C31 B1 C25 -137.3(3) .
C32 C33 C34 C35 -0.5(5) .
C10 N3 C5AA C12 34.9(4) .
C10 N3 C5AA C16 -144.6(3) .
C10 N3 C17 C18 59.8(4) .
C10 N3 C17 C22 -119.2(3) .
C5AA N3 C10 C9 16.1(4) .
C5AA N3 C10 C23 -165.7(3) .
C5AA N3 C17 C18 -105.2(3) .
C5AA N3 C17 C22 75.8(4) .
C5AA C12 C13 C14 -1.8(4) .
C5AA C16 C15 C14 0.3(4) .
C36 C31 C32 C33 -0.5(4) .
C36 C31 B1 N1 -70.6(3) .
C36 C31 B1 C8 173.5(3) .
C36 C31 B1 C25 45.5(4) .
C36 C35 C34 C33 -0.3(5) .
C43 C44 C45 C46 -0.6(5) .
C12 C5AA C16 C15 -2.7(4) .
C12 C13 C14 C15 -0.7(5) .
C17 N3 C10 C9 -147.9(3) .
C17 N3 C10 C23 30.3(4) .
C17 N3 C5AA C12 -161.3(3) .
C17 N3 C5AA C16 19.2(4) .
C17 C18 C19 C20 0.1(5) .
C46 C41 C42 C43 -0.5(4) .
C18 C17 C22 C21 -0.1(5) .
C20 C21 C22 C17 -0.1(5) .
C19 C20 C21 C22 0.3(5) .
C16 C5AA C12 C13 3.4(4) .
C16 C15 C14 C13 1.4(5) .
C21 C20 C19 C18 -0.3(5) .
C22 C17 C18 C19 0.1(4) .
B1 N1 C1 C6 10.4(4) .
B1 N1 C1 C2 -170.5(2) .
B1 C8 C9 C10 -177.2(3) .
B1 C25 C26 C27 -177.0(3) .
B1 C25 C30 C29 177.6(3) .
B1 C31 C32 C33 -177.8(3) .
B1 C31 C36 C35 177.1(3) .
S2 N5 C55 C60 -179.2(2) .
S2 N5 C55 C56 0.8(3) .
S2 N5 B2 C62 178.10(19) .
S2 N5 B2 C79 60.0(3) .
S2 N5 B2 C85 -61.5(3) .
S2 N6 C56 C55 2.2(3) .
S2 N6 C56 C57 -178.0(2) .
N5 S2 N6 C56 -1.6(2) .
N6 S2 N5 C55 0.4(2) .
N6 S2 N5 B2 179.7(2) .
N6 C56 C55 N5 -2.0(3) .
N6 C56 C55 C60 178.0(3) .
N6 C56 C57 C91 4.2(4) .
N6 C56 C57 C58 -177.6(3) .
N7 C65 C66 C67 -179.3(3) .
N7 C65 C70 C69 -179.3(3) .
N7 C71 C72 C73 -178.8(3) .
N7 C71 C76 C75 -179.9(3) .
N8 C94 C107 C108 -179.2(3) .
N8 C95 C96 C97 178.9(3) .
N8 C95 C100 C99 -179.7(3) .
N8 C101 C102 C103 -179.4(3) .
N8 C101 C106 C105 178.3(3) .
C60 C61 C78 C77 -177.2(3) .
C60 C59 C58 C57 -1.9(5) .
C63 C62 C61 C60 178.8(3) .
C63 C62 C61 C78 -1.5(4) .
C63 C62 B2 N5 -177.4(2) .
C63 C62 B2 C79 -63.0(3) .
C63 C62 B2 C85 68.1(3) .
C62 C63 C64 N7 -175.1(3) .
C62 C63 C64 C77 4.0(5) .
C62 C61 C78 C77 3.1(4) .
C56 C57 C91 C92 33.6(4) .
C56 C57 C91 C108 -147.5(3) .
C56 C57 C58 C59 -0.5(4) .
C61 C60 C55 N5 0.5(4) .
C61 C60 C55 C56 -179.5(3) .
C61 C60 C59 C58 -178.8(3) .
C61 C62 B2 N5 2.5(4) .
C61 C62 B2 C79 116.8(3) .
C61 C62 B2 C85 -112.1(3) .
C61 C78 C77 C64 -1.2(5) .
C55 N5 B2 C62 -2.7(4) .
C55 N5 B2 C79 -120.8(3) .
C55 N5 B2 C85 117.7(3) .
C55 C60 C61 C62 -0.7(4) .
C55 C60 C61 C78 179.6(3) .
C55 C60 C59 C58 2.3(4) .
C55 C56 C57 C91 -176.0(3) .
C55 C56 C57 C58 2.2(4) .
C57 C56 C55 N5 178.2(2) .
C57 C56 C55 C60 -1.8(4) .
C57 C91 C92 C93 177.5(3) .
C57 C91 C108 C107 -179.5(3) .
C91 C57 C58 C59 177.7(3) .
C91 C92 C93 C94 2.4(4) .
C79 C80 C81 C82 0.3(5) .
C79 C84 C83 C82 -1.7(5) .
C92 C91 C108 C107 -0.6(4) .
C92 C93 C94 N8 177.3(3) .
C92 C93 C94 C107 -1.6(4) .
C65 N7 C64 C63 34.0(4) .
C65 N7 C64 C77 -145.2(3) .
C65 N7 C71 C72 -132.1(3) .
C65 N7 C71 C76 49.5(4) .
C65 C66 C67 C68 -2.0(5) .
C65 C70 C69 C68 -0.9(5) .
C86 C85 C90 C89 0.8(4) .
C86 C85 B2 N5 -102.9(3) .
C86 C85 B2 C62 11.6(4) .
C86 C85 B2 C79 141.2(3) .
C86 C87 C88 C89 1.2(5) .
C93 C94 C107 C108 -0.4(5) .
C59 C60 C61 C62 -179.6(3) .
C59 C60 C61 C78 0.7(5) .
C59 C60 C55 N5 179.5(3) .
C59 C60 C55 C56 -0.4(4) .
C94 N8 C95 C96 -35.1(4) .
C94 N8 C95 C100 144.5(3) .
C94 N8 C101 C102 132.2(3) .
C94 N8 C101 C106 -46.2(4) .
C94 C107 C108 C91 1.5(5) .
C85 C86 C87 C88 -1.4(5) .
C85 C90 C89 C88 -1.1(5) .
C58 C57 C91 C92 -144.4(3) .
C58 C57 C91 C108 34.4(4) .
C95 N8 C94 C93 147.2(3) .
C95 N8 C94 C107 -33.9(4) .
C95 N8 C101 C102 -53.7(4) .
C95 N8 C101 C106 127.9(3) .
C95 C96 C97 C98 0.7(5) .
C95 C100 C99 C98 0.9(5) .
C78 C77 C64 N7 176.8(3) .
C78 C77 C64 C63 -2.3(4) .
C90 C85 B2 N5 72.7(3) .
C90 C85 B2 C62 -172.8(3) .
C90 C85 B2 C79 -43.2(4) .
C87 C86 C85 C90 0.4(4) .
C87 C86 C85 B2 176.2(3) .
C87 C88 C89 C90 0.0(5) .
C64 N7 C65 C66 27.2(4) .
C64 N7 C65 C70 -153.3(3) .
C64 N7 C71 C72 53.2(4) .
C64 N7 C71 C76 -125.1(3) .
C64 C63 C62 C61 -2.1(4) .
C64 C63 C62 B2 177.8(3) .
C101 N8 C94 C93 -38.8(4) .
C101 N8 C94 C107 140.1(3) .
C101 N8 C95 C96 151.1(3) .
C101 N8 C95 C100 -29.4(4) .
C101 C102 C103 C104 1.1(5) .
C101 C106 C105 C104 1.2(5) .
C108 C91 C92 C93 -1.3(4) .
C71 N7 C65 C66 -147.3(3) .
C71 N7 C65 C70 32.2(4) .
C71 N7 C64 C63 -151.5(3) .
C71 N7 C64 C77 29.4(4) .
C71 C72 C73 C74 -1.2(5) .
C71 C76 C75 C74 -1.5(6) .
C102 C101 C106 C105 -0.2(5) .
C72 C71 C76 C75 1.7(5) .
C72 C73 C74 C75 1.4(6) .
C80 C79 C84 C83 2.3(4) .
C80 C79 B2 N5 -144.7(3) .
C80 C79 B2 C62 101.6(3) .
C80 C79 B2 C85 -29.2(4) .
C96 C95 C100 C99 -0.1(5) .
C96 C97 C98 C99 0.2(6) .
C106 C101 C102 C103 -0.9(5) .
C105 C104 C103 C102 -0.1(5) .
C66 C65 C70 C69 0.2(4) .
C66 C67 C68 C69 1.2(5) .
C84 C79 C80 C81 -1.6(5) .
C84 C79 B2 N5 38.4(4) .
C84 C79 B2 C62 -75.4(3) .
C84 C79 B2 C85 153.8(3) .
C84 C83 C82 C81 0.3(5) .
C70 C65 C66 C67 1.2(4) .
C70 C69 C68 C67 0.2(5) .
C103 C104 C105 C106 -1.0(5) .
C100 C95 C96 C97 -0.7(5) .
C100 C99 C98 C97 -1.0(6) .
C83 C82 C81 C80 0.4(5) .
C73 C74 C75 C76 -0.1(6) .
C76 C71 C72 C73 -0.4(5) .
B2 N5 C55 C60 1.5(4) .
B2 N5 C55 C56 -178.5(2) .
B2 C62 C61 C60 -1.0(4) .
B2 C62 C61 C78 178.7(3) .
B2 C79 C80 C81 -178.7(3) .
B2 C79 C84 C83 179.5(3) .
B2 C85 C90 C89 -175.0(3) .
C2AA C4AA C0AA C6AA -170.3(9) .
C1AA C2AA C4AA C0AA 175.4(6) .
C4AA C2AA C1AA C3AA -157.0(8) .
C9AA C7AA C8AA C8AA 157(3) 2_655
